data_9011919
loop_
_publ_author_name
'Shashkin, D. N.'
'Simonov, M. A.'
'Belov, N. V.'

_publ_section_title
;
 Crystal structure of babepfite BaBePO4F = Ba(Be,P)2O4F
;
_journal_name_full 'Doklady Akademii Nauk SSSR'
_journal_page_first 1392
_journal_page_last 1395
_journal_volume 176
_journal_year 1967
_chemical_formula_sum 'Ba Be F O4 P'
_chemical_name_mineral Babefphite
_space_group_IT_number 43
_symmetry_space_group_name_Hall 'F 2 -2d'
_symmetry_space_group_name_H-M 'F d d 2'
_cell_angle_alpha 90
_cell_angle_beta 90
_cell_angle_gamma 90
_cell_length_a 6.93
_cell_length_b 16.740
_cell_length_c 6.93
_cell_formula_units_Z 8
_cell_volume 803.937
_database_code_amcsd 0012446
_exptl_crystal_density_diffrn 4.301
_cod_original_formula_sum 'Ba (P Be) O4 F'
_cod_database_code 9011919

loop_
_space_group_symop_operation_xyz
x,y,z
x,1/2+y,1/2+z
1/2+x,y,1/2+z
1/2+x,1/2+y,z
1/4+x,1/4-y,1/4+z
1/4+x,3/4-y,3/4+z
3/4+x,1/4-y,3/4+z
3/4+x,3/4-y,1/4+z
1/4-x,1/4+y,1/4+z
1/4-x,3/4+y,3/4+z
3/4-x,1/4+y,3/4+z
3/4-x,3/4+y,1/4+z
-x,1/2-y,1/2+z
-x,-y,+z
1/2-x,1/2-y,+z
1/2-x,-y,1/2+z

loop_
_atom_site_label
_atom_site_fract_x
_atom_site_fract_y
_atom_site_fract_z
_atom_site_occupancy
_atom_site_U_iso_or_equiv
Ba 0.00000 0.00000 0.00000 1.00000 0.00887
P 0.00400 0.08300 0.50500 0.50000 0.00887
Be 0.00400 0.08300 0.50500 0.50000 0.00887
O1 0.04600 0.15500 0.63000 0.50000 0.00887
O2 0.00000 0.00000 0.59800 1.00000 0.00887
O3 -0.20400 0.09500 0.37000 0.50000 0.00887
O4 0.16700 0.07800 0.34000 0.50000 0.00887
F 0.16700 0.07800 0.34000 0.50000 0.00887

loop_
_cod_related_entry_id
_cod_related_entry_database
_cod_related_entry_code
1 AMCSD 0012446
